data_7040437
loop_
_publ_author_name
'Campo, J.'
'Falvello, L. R.'
'Forc\'en-V\'azquez, E'
'S\'aenz de Pipa\'on, C'
'Palacio, F.'
'Tom\'as, M'

_publ_section_title
;
 A symmetric, triply interlaced 3-D anionic MOF that exhibits both
 magnetic order and SMM behaviour.
;
_journal_issue 42
_journal_name_full 'Dalton transactions (Cambridge, England : 2003)'
_journal_page_first 16764
_journal_page_last 16768
_journal_paper_doi 10.1039/c6dt02652d
_journal_volume 45
_journal_year 2016
_chemical_formula_sum 'C24 H48 Co6 K4 O44'
_chemical_formula_weight 1550.60
_space_group_crystal_system tetragonal
_space_group_IT_number 88
_space_group_name_Hall 'I 4bw -1bw'
_space_group_name_H-M_alt 'I 41/a :1'
_space_group.name_H-M_alt_description
;
With reference to International Tables for Crystallography,
Volume A, Fifth Edition, Ed. Th. Hahn, this is Space Group
88, Origin Choice 1. The origin is at (-4), and (-1) is at
(0, 1/4, 1/8).
;

_symmetry_space_group_name_Hall 'I 4bw -1bw'
_symmetry_space_group_name_H-M 'I 41/a :1'
_atom_sites_solution_hydrogens difmap
_audit_creation_method SHELXL-2013
_audit_update_record
;
2016-06-22 deposited with the CCDC.
2016-08-22 downloaded from the CCDC.
;
_cell_angle_alpha 90
_cell_angle_beta 90
_cell_angle_gamma 90
_cell_formula_units_Z 4
_cell_length_a 20.7872(3)
_cell_length_b 20.7872(3)
_cell_length_c 11.3290(2)
_cell_measurement_reflns_used 8074
_cell_measurement_temperature 105(1)
_cell_measurement_theta_max 30.6698
_cell_measurement_theta_min 4.2043
_cell_volume 4895.35(13)
_computing_cell_refinement
;
CrysAlisPro, Agilent Technologies,
Version 1.171.35.11 (release 16-05-2011 CrysAlis171 .NET)
(compiled May 16 2011,17:55:39)
;
_computing_data_collection
;
CrysAlisPro, Agilent Technologies,
Version 1.171.35.11 (release 16-05-2011 CrysAlis171 .NET)
(compiled May 16 2011,17:55:39)
;
_computing_data_reduction
;
CrysAlisPro, Agilent Technologies,
Version 1.171.35.11 (release 16-05-2011 CrysAlis171 .NET)
(compiled May 16 2011,17:55:39)
;
_computing_molecular_graphics 'DIAMOND (Brandenburg & Putz, 2005)'
_computing_publication_material 'SHELXL-97 (Sheldrick, 2008)'
_computing_structure_refinement 'SHELXL-2013 (Sheldrick, 2013)'
_computing_structure_solution 'SIR92 (Altomare, 1994)'
_diffrn_ambient_temperature 105(1)
_diffrn_detector_area_resol_mean 16.0655
_diffrn_measured_fraction_theta_full 0.996
_diffrn_measured_fraction_theta_max 0.921
_diffrn_measurement_device_type 'Xcalibur, Sapphire3'
_diffrn_radiation_monochromator graphite
_diffrn_radiation_source 'Enhance (Mo) X-ray Source'
_diffrn_radiation_type MoK\a
_diffrn_radiation_wavelength 0.71073
_diffrn_reflns_av_R_equivalents 0.0137
_diffrn_reflns_av_unetI/netI 0.0131
_diffrn_reflns_Laue_measured_fraction_full 0.996
_diffrn_reflns_Laue_measured_fraction_max 0.921
_diffrn_reflns_limit_h_max 29
_diffrn_reflns_limit_h_min -29
_diffrn_reflns_limit_k_max 26
_diffrn_reflns_limit_k_min -28
_diffrn_reflns_limit_l_max 15
_diffrn_reflns_limit_l_min -15
_diffrn_reflns_number 13258
_diffrn_reflns_point_group_measured_fraction_full 0.996
_diffrn_reflns_point_group_measured_fraction_max 0.921
_diffrn_reflns_theta_full 27.500
_diffrn_reflns_theta_max 30.740
_diffrn_reflns_theta_min 4.385
_exptl_absorpt_coefficient_mu 2.451
_exptl_absorpt_correction_T_max 1.00000
_exptl_absorpt_correction_T_min 0.74579
_exptl_absorpt_correction_type multi-scan
_exptl_absorpt_process_details
;
CrysAlisPro, Agilent Technologies,
Version 1.171.35.11 (release 16-05-2011 CrysAlis171 .NET)
(compiled May 16 2011,17:55:39)
Multi-scan absorption correction using spherical harmonics,
 implemented in SCALE3 ABSPACK scaling algorithm.
;
_exptl_crystal_colour 'dark pink'
_exptl_crystal_density_diffrn 2.104
_exptl_crystal_description block
_exptl_crystal_F_000 3128
_exptl_crystal_preparation ', Magnetic properties'
_exptl_crystal_size_max 0.410
_exptl_crystal_size_mid 0.320
_exptl_crystal_size_min 0.220
_refine_diff_density_max 0.661
_refine_diff_density_min -0.555
_refine_diff_density_rms 0.086
_refine_ls_abs_structure_details
;
No quotients, so Flack parameter determined by classical intensity fit
;
_refine_ls_extinction_method none
_refine_ls_goodness_of_fit_ref 1.139
_refine_ls_hydrogen_treatment refxyz
_refine_ls_matrix_type full
_refine_ls_number_parameters 223
_refine_ls_number_reflns 3514
_refine_ls_number_restraints 0
_refine_ls_restrained_S_all 1.139
_refine_ls_R_factor_all 0.0301
_refine_ls_R_factor_gt 0.0294
_refine_ls_shift/su_max 0.002
_refine_ls_shift/su_mean 0.000
_refine_ls_structure_factor_coef Fsqd
_refine_ls_weighting_details 'w=1/[\s^2^(Fo^2^)+(0.0286P)^2^+15.7043P] where P=(Fo^2^+2Fc^2^)/3'
_refine_ls_weighting_scheme calc
_refine_ls_wR_factor_gt 0.0730
_refine_ls_wR_factor_ref 0.0734
_reflns_Friedel_coverage 0.000
_reflns_Friedel_fraction_full 0.000
_reflns_Friedel_fraction_max 0.000
_reflns_number_gt 3442
_reflns_number_total 3514
_reflns_threshold_expression 'I > 2\s(I)'
_cod_data_source_file c6dt02652d2.cif
_cod_data_source_block p890l
_cod_depositor_comments 'Adding full bibliography for 7040437.cif.'
_cod_database_code 7040437
_shelx_space_group_comment
;
The symmetry employed for this shelxl refinement is uniquely defined
by the following loop, which should always be used as a source of
symmetry information in preference to the above space-group names.
They are only intended as comments.
;
_shelx_estimated_absorpt_t_min 0.433
_shelx_estimated_absorpt_t_max 0.615
_shelxl_version_number 2013-4

loop_
_space_group_symop_operation_xyz
'x, y, z'
'-x+1/2, -y+1/2, z+1/2'
'-y, x+1/2, z+1/4'
'y+1/2, -x, z+3/4'
'-x, -y+1/2, -z+1/4'
'x+1/2, y, -z+3/4'
'y, -x, -z'
'-y+1/2, x+1/2, -z+1/2'
'x+1/2, y+1/2, z+1/2'
'-x+1, -y+1, z+1'
'-y+1/2, x+1, z+3/4'
'y+1, -x+1/2, z+5/4'
'-x+1/2, -y+1, -z+3/4'
'x+1, y+1/2, -z+5/4'
'y+1/2, -x+1/2, -z+1/2'
'-y+1, x+1, -z+1'

loop_
_atom_site_label
_atom_site_type_symbol
_atom_site_fract_x
_atom_site_fract_y
_atom_site_fract_z
_atom_site_U_iso_or_equiv
_atom_site_adp_type
_atom_site_occupancy
_atom_site_site_symmetry_order
_atom_site_calc_flag
_atom_site_refinement_flags_posn
_atom_site_refinement_flags_adp
_atom_site_refinement_flags_occupancy
Co1 Co 0.47347(2) 0.42737(2) 0.40552(2) 0.00932(7) Uani 1 1 d . . .
C1 C 0.61455(8) 0.45482(9) 0.34684(16) 0.0117(3) Uani 1 1 d . . .
O1 O 0.56036(6) 0.47743(6) 0.41022(11) 0.0095(2) Uani 1 1 d . . .
C2 C 0.65534(9) 0.40951(9) 0.42746(16) 0.0135(3) Uani 1 1 d . . .
O2 O 0.64182(6) 0.40866(7) 0.53617(12) 0.0145(3) Uani 1 1 d . . .
O3 O 0.69734(7) 0.37500(7) 0.38057(13) 0.0196(3) Uani 1 1 d . . .
C3 C 0.59494(9) 0.41649(9) 0.23603(16) 0.0133(3) Uani 1 1 d . . .
H3A H 0.5643(13) 0.4465(13) 0.191(2) 0.016 Uiso 1 1 d . U .
H3B H 0.6321(13) 0.4123(12) 0.183(2) 0.016 Uiso 1 1 d . U .
C4 C 0.56466(9) 0.35183(9) 0.26285(17) 0.0139(3) Uani 1 1 d . . .
O4 O 0.52858(7) 0.34757(6) 0.35330(12) 0.0139(3) Uani 1 1 d . . .
O5 O 0.57491(7) 0.30626(7) 0.19263(14) 0.0185(3) Uani 1 1 d . . .
C5 C 0.65655(9) 0.51255(9) 0.30844(17) 0.0142(3) Uani 1 1 d . . .
H5A H 0.6965(13) 0.4961(13) 0.276(2) 0.017 Uiso 1 1 d . U .
H5B H 0.6649(13) 0.5391(13) 0.376(2) 0.017 Uiso 1 1 d . U .
C6 C 0.62163(9) 0.55193(9) 0.21449(17) 0.0157(3) Uani 1 1 d . . .
O6 O 0.56792(7) 0.57801(6) 0.24002(12) 0.0137(3) Uani 1 1 d . . .
O7 O 0.64443(8) 0.55620(8) 0.11239(14) 0.0249(3) Uani 1 1 d . . .
Co2 Co 0.5000 0.2500 0.1250 0.01231(8) Uani 1 2 d S . P
O1W O 0.45915(7) 0.33718(7) 0.06037(13) 0.0172(3) Uani 1 1 d . . .
H1WA H 0.4850(14) 0.3534(14) 0.009(3) 0.021 Uiso 1 1 d . U .
H1WB H 0.4524(14) 0.3673(14) 0.111(3) 0.021 Uiso 1 1 d . U .
O2W O 0.44397(7) 0.26053(7) 0.27272(14) 0.0176(3) Uani 1 1 d . . .
H2WA H 0.4458(14) 0.2282(15) 0.312(3) 0.021 Uiso 1 1 d . U .
H2WB H 0.4608(14) 0.2819(15) 0.310(3) 0.021 Uiso 1 1 d . U .
O3W O 0.31085(9) 0.30935(9) 0.30256(18) 0.0316(4) Uani 1 1 d . . .
H3WA H 0.2766(18) 0.3319(17) 0.317(3) 0.038 Uiso 1 1 d . U .
H3WB H 0.3363(18) 0.3194(18) 0.341(3) 0.038 Uiso 1 1 d . U .
O4W O 0.26541(8) 0.17671(9) 0.08656(16) 0.0267(4) Uani 1 1 d . . .
H4WA H 0.2750(16) 0.1525(16) 0.025(3) 0.032 Uiso 1 1 d . U .
H4WB H 0.2294(18) 0.1793(16) 0.090(3) 0.032 Uiso 1 1 d . U .
K1 K 0.29577(3) 0.16972(3) 0.31989(6) 0.02577(13) Uani 0.87 1 d . . P
K2 K 0.3212(3) 0.1832(2) 0.2843(5) 0.0337(10) Uani 0.13 1 d . . P

loop_
_atom_site_aniso_label
_atom_site_aniso_U_11
_atom_site_aniso_U_22
_atom_site_aniso_U_33
_atom_site_aniso_U_23
_atom_site_aniso_U_13
_atom_site_aniso_U_12
Co1 0.01141(12) 0.00801(11) 0.00854(11) -0.00136(8) -0.00209(8) 0.00011(8)
C1 0.0115(7) 0.0120(7) 0.0116(7) -0.0006(6) 0.0006(6) 0.0014(6)
O1 0.0090(5) 0.0097(5) 0.0097(5) 0.0001(4) 0.0019(4) 0.0022(4)
C2 0.0152(8) 0.0118(7) 0.0136(8) 0.0003(6) -0.0007(6) -0.0017(6)
O2 0.0147(6) 0.0174(6) 0.0113(6) 0.0016(5) -0.0022(5) 0.0042(5)
O3 0.0188(7) 0.0220(7) 0.0180(7) -0.0004(6) 0.0015(5) 0.0071(5)
C3 0.0156(8) 0.0135(8) 0.0108(7) -0.0011(6) 0.0010(6) 0.0001(6)
C4 0.0114(7) 0.0144(8) 0.0158(8) 0.0003(6) -0.0045(6) 0.0003(6)
O4 0.0155(6) 0.0108(6) 0.0155(6) -0.0013(5) -0.0011(5) 0.0007(4)
O5 0.0158(6) 0.0174(6) 0.0223(7) -0.0072(6) 0.0003(5) -0.0001(5)
C5 0.0131(8) 0.0138(8) 0.0156(8) 0.0008(6) 0.0001(6) -0.0005(6)
C6 0.0192(9) 0.0138(8) 0.0141(8) 0.0010(6) 0.0021(7) 0.0015(6)
O6 0.0169(6) 0.0131(6) 0.0111(6) 0.0026(5) 0.0040(5) 0.0039(5)
O7 0.0259(8) 0.0327(9) 0.0161(7) 0.0051(6) 0.0086(6) 0.0116(6)
Co2 0.01316(16) 0.01107(16) 0.01270(16) -0.00151(12) 0.00038(12) 0.00036(11)
O1W 0.0213(7) 0.0138(6) 0.0166(7) -0.0009(5) 0.0008(5) 0.0030(5)
O2W 0.0219(7) 0.0141(6) 0.0168(7) -0.0054(5) 0.0036(5) -0.0040(5)
O3W 0.0176(8) 0.0377(10) 0.0394(10) -0.0198(8) -0.0060(7) 0.0020(7)
O4W 0.0180(7) 0.0363(9) 0.0258(8) -0.0113(7) 0.0024(6) 0.0014(6)
K1 0.0282(3) 0.0198(3) 0.0293(3) -0.0068(2) -0.0117(3) 0.0054(2)
K2 0.036(2) 0.035(2) 0.030(2) 0.0097(18) -0.0031(19) -0.0096(19)

loop_
_atom_type_symbol
_atom_type_description
_atom_type_scat_dispersion_real
_atom_type_scat_dispersion_imag
_atom_type_scat_source
C C 0.0033 0.0016 'International Tables Vol C Tables 4.2.6.8 and 6.1.1.4'
H H 0.0000 0.0000 'International Tables Vol C Tables 4.2.6.8 and 6.1.1.4'
K K 0.2009 0.2494 'International Tables Vol C Tables 4.2.6.8 and 6.1.1.4'
O O 0.0106 0.0060 'International Tables Vol C Tables 4.2.6.8 and 6.1.1.4'
Co Co 0.3494 0.9721 'International Tables Vol C Tables 4.2.6.8 and 6.1.1.4'

loop_
_geom_angle_atom_site_label_1
_geom_angle_atom_site_label_2
_geom_angle_atom_site_label_3
_geom_angle
_geom_angle_site_symmetry_1
_geom_angle_site_symmetry_3
O6 Co1 O2 88.91(5) 10_554 7_566
O6 Co1 O1 114.26(5) 10_554 .
O2 Co1 O1 153.99(5) 7_566 .
O6 Co1 O4 85.91(5) 10_554 .
O2 Co1 O4 84.06(5) 7_566 .
O1 Co1 O4 85.93(5) . .
O6 Co1 O1 86.25(5) 10_554 10_554
O2 Co1 O1 115.26(5) 7_566 10_554
O1 Co1 O1 79.58(5) . 10_554
O4 Co1 O1 158.97(5) . 10_554
O6 Co1 O1 157.37(5) 10_554 7_566
O2 Co1 O1 78.11(5) 7_566 7_566
O1 Co1 O1 83.13(5) . 7_566
O4 Co1 O1 110.71(5) . 7_566
O1 Co1 O1 82.75(5) 10_554 7_566
O1 C1 C3 111.97(14) . .
O1 C1 C5 109.51(14) . .
C3 C1 C5 108.74(15) . .
O1 C1 C2 109.60(14) . .
C3 C1 C2 107.94(14) . .
C5 C1 C2 109.03(14) . .
C1 O1 Co1 120.69(10) . .
C1 O1 Co1 124.48(10) . 10_554
Co1 O1 Co1 100.34(5) . 10_554
C1 O1 Co1 113.17(10) . 16_545
Co1 O1 Co1 96.36(5) . 16_545
Co1 O1 Co1 95.89(5) 10_554 16_545
O3 C2 O2 124.22(18) . .
O3 C2 C1 118.50(16) . .
O2 C2 C1 117.23(16) . .
C2 O2 Co1 117.05(12) . 16_545
C4 C3 C1 113.89(15) . .
C4 C3 H3A 112.4(15) . .
C1 C3 H3A 104.9(15) . .
C4 C3 H3B 111.8(15) . .
C1 C3 H3B 109.7(15) . .
H3A C3 H3B 103(2) . .
O5 C4 O4 123.89(18) . .
O5 C4 C3 118.15(17) . .
O4 C4 C3 117.91(16) . .
C4 O4 Co1 119.53(12) . .
C4 O5 Co2 121.83(12) . .
C4 O5 K1 134.32(12) . 15
Co2 O5 K1 94.54(5) . 15
C4 O5 K2 122.96(15) . 5_655
Co2 O5 K2 103.55(10) . 5_655
K1 O5 K2 64.76(9) 15 5_655
C6 C5 C1 110.12(15) . .
C6 C5 H5A 109.6(16) . .
C1 C5 H5A 108.3(16) . .
C6 C5 H5B 109.6(16) . .
C1 C5 H5B 108.9(16) . .
H5A C5 H5B 110(2) . .
O7 C6 O6 120.70(18) . .
O7 C6 C5 120.13(17) . .
O6 C6 C5 119.11(17) . .
C6 O6 Co1 123.21(12) . 10_554
C6 O7 K2 117.55(18) . 4_564
C6 O7 K1 105.83(13) . 4_564
O2W Co2 O2W 180.0 . 5_655
O2W Co2 O5 86.32(6) . 5_655
O2W Co2 O5 93.68(6) 5_655 5_655
O2W Co2 O5 93.68(6) . .
O2W Co2 O5 86.32(6) 5_655 .
O5 Co2 O5 180.0 5_655 .
O2W Co2 O1W 87.90(6) . .
O2W Co2 O1W 92.10(6) 5_655 .
O5 Co2 O1W 93.03(6) 5_655 .
O5 Co2 O1W 86.97(6) . .
O2W Co2 O1W 92.10(6) . 5_655
O2W Co2 O1W 87.90(6) 5_655 5_655
O5 Co2 O1W 86.97(6) 5_655 5_655
O5 Co2 O1W 93.03(6) . 5_655
O1W Co2 O1W 180.0 . 5_655
O2W Co2 K1 115.50(5) . 15
O2W Co2 K1 64.50(5) 5_655 15
O5 Co2 K1 128.79(4) 5_655 15
O5 Co2 K1 51.21(4) . 15
O1W Co2 K1 130.94(4) . 15
O1W Co2 K1 49.06(4) 5_655 15
O2W Co2 K1 64.50(5) . 11_544
O2W Co2 K1 115.50(5) 5_655 11_544
O5 Co2 K1 51.21(4) 5_655 11_544
O5 Co2 K1 128.79(4) . 11_544
O1W Co2 K1 49.06(4) . 11_544
O1W Co2 K1 130.94(4) 5_655 11_544
K1 Co2 K1 180.0 15 11_544
Co2 O1W K1 96.08(6) . 11_544
Co2 O1W K2 109.47(13) . 11_544
Co2 O1W H1WA 108.5(19) . .
K1 O1W H1WA 137.5(19) 11_544 .
K2 O1W H1WA 126.3(19) 11_544 .
Co2 O1W H1WB 117.0(19) . .
K1 O1W H1WB 92.4(19) 11_544 .
K2 O1W H1WB 89.2(19) 11_544 .
H1WA O1W H1WB 106(3) . .
Co2 O2W K2 117.31(12) . .
Co2 O2W K1 82.26(5) . 11_544
K2 O2W K1 63.46(9) . 11_544
Co2 O2W H2WA 110(2) . .
K2 O2W H2WA 65(2) . .
K1 O2W H2WA 126(2) 11_544 .
Co2 O2W H2WB 106(2) . .
K2 O2W H2WB 137(2) . .
K1 O2W H2WB 128(2) 11_544 .
H2WA O2W H2WB 100(3) . .
K2 O3W K1 78.81(12) . 11_544
K1 O3W K1 88.72(5) 11_544 .
K2 O3W K2 89.91(15) . 11_544
K1 O3W K2 98.68(11) . 11_544
K2 O3W H3WA 128(2) . .
K1 O3W H3WA 112(2) 11_544 .
K1 O3W H3WA 116(2) . .
K2 O3W H3WA 100(2) 11_544 .
K2 O3W H3WB 106(3) . .
K1 O3W H3WB 121(3) 11_544 .
K1 O3W H3WB 109(3) . .
K2 O3W H3WB 124(3) 11_544 .
H3WA O3W H3WB 109(4) . .
K2 O4W K1 78.07(12) . 11_544
K1 O4W K1 90.06(5) . 11_544
K2 O4W K2 87.78(10) . 11_544
K1 O4W K2 98.66(10) . 11_544
K2 O4W H4WA 129(2) . .
K1 O4W H4WA 133(2) . .
K1 O4W H4WA 110(2) 11_544 .
K2 O4W H4WA 108(2) 11_544 .
K2 O4W H4WB 114(3) . .
K1 O4W H4WB 100(3) . .
K1 O4W H4WB 115(3) 11_544 .
K2 O4W H4WB 106(3) 11_544 .
H4WA O4W H4WB 108(3) . .
K2 K1 O3W 114.5(4) . 12_454
K2 K1 O4W 66.8(4) . .
O3W K1 O4W 166.20(6) 12_454 .
K2 K1 O1W 97.2(4) . 12_454
O3W K1 O1W 98.55(5) 12_454 12_454
O4W K1 O1W 94.84(5) . 12_454
K2 K1 O4W 119.5(4) . 12_454
O3W K1 O4W 87.40(6) 12_454 12_454
O4W K1 O4W 80.58(5) . 12_454
O1W K1 O4W 136.43(6) 12_454 12_454
K2 K1 O5 140.6(4) . 8_545
O3W K1 O5 103.15(6) 12_454 8_545
O4W K1 O5 79.58(5) . 8_545
O1W K1 O5 64.85(4) 12_454 8_545
O4W K1 O5 71.75(5) 12_454 8_545
K2 K1 O3W 59.9(4) . .
O3W K1 O3W 84.57(5) 12_454 .
O4W K1 O3W 84.65(6) . .
O1W K1 O3W 155.29(6) 12_454 .
O4W K1 O3W 67.96(5) 12_454 .
O5 K1 O3W 138.55(5) 8_545 .
K2 K1 O7 55.7(4) . 3_645
O3W K1 O7 76.86(5) 12_454 3_645
O4W K1 O7 112.51(5) . 3_645
O1W K1 O7 63.24(4) 12_454 3_645
O4W K1 O7 157.34(5) 12_454 3_645
O5 K1 O7 127.38(4) 8_545 3_645
O3W K1 O7 94.07(5) . 3_645
K2 K1 O2W 144.3(4) . 12_454
O3W K1 O2W 57.27(5) 12_454 12_454
O4W K1 O2W 130.39(5) . 12_454
O1W K1 O2W 55.01(4) 12_454 12_454
O4W K1 O2W 95.65(5) 12_454 12_454
O5 K1 O2W 53.04(4) 8_545 12_454
O3W K1 O2W 139.75(5) . 12_454
O7 K1 O2W 89.49(4) 3_645 12_454
K2 K1 K2 152.6(5) . 12_454
O3W K1 K2 50.04(10) 12_454 12_454
O4W K1 K2 122.33(10) . 12_454
O1W K1 K2 107.02(11) 12_454 12_454
O4W K1 K2 47.02(9) 12_454 12_454
O5 K1 K2 64.31(11) 8_545 12_454
O3W K1 K2 93.83(10) . 12_454
O7 K1 K2 125.07(9) 3_645 12_454
O2W K1 K2 53.11(10) 12_454 12_454
K2 K1 Co2 130.7(4) . 12_454
O3W K1 Co2 90.27(4) 12_454 12_454
O4W K1 Co2 98.91(4) . 12_454
O1W K1 Co2 34.86(3) 12_454 12_454
O4W K1 Co2 102.60(4) 12_454 12_454
O5 K1 Co2 34.25(3) 8_545 12_454
O3W K1 Co2 169.38(5) . 12_454
O7 K1 Co2 93.78(3) 3_645 12_454
O2W K1 Co2 33.24(3) 12_454 12_454
K2 K1 Co2 75.79(11) 12_454 12_454
K2 K1 K1 37.1(4) . 11_544
O3W K1 K1 126.13(4) 12_454 11_544
O4W K1 K1 46.03(4) . 11_544
O1W K1 K1 123.48(4) 12_454 11_544
O4W K1 K1 83.67(4) 12_454 11_544
O5 K1 K1 123.53(3) 8_545 11_544
O3W K1 K1 43.09(4) . 11_544
O7 K1 K1 92.47(4) 3_645 11_544
O2W K1 K1 176.42(3) 12_454 11_544
K2 K1 K1 127.45(9) 12_454 11_544
Co2 K1 K1 143.500(14) 12_454 11_544
K2 K1 H4WB 79.8(8) . .
O3W K1 H4WB 154.9(7) 12_454 .
O4W K1 H4WB 14.5(7) . .
O1W K1 H4WB 100.0(7) 12_454 .
O4W K1 H4WB 67.5(7) 12_454 .
O5 K1 H4WB 70.2(7) 8_545 .
O3W K1 H4WB 85.6(6) . .
O7 K1 H4WB 126.9(7) 3_645 .
O2W K1 H4WB 123.1(7) 12_454 .
K2 K1 H4WB 107.8(7) 12_454 .
Co2 K1 H4WB 95.3(6) 12_454 .
K1 K1 H4WB 53.4(7) 11_544 .
K1 K2 O4W 98.0(4) . .
K1 K2 O3W 106.4(5) . .
O4W K2 O3W 94.91(17) . .
K1 K2 O7 112.0(4) . 3_645
O4W K2 O7 132.7(2) . 3_645
O3W K2 O7 109.47(18) . 3_645
K1 K2 O1W 69.0(4) . 12_454
O4W K2 O1W 94.92(16) . 12_454
O3W K2 O1W 169.7(2) . 12_454
O7 K2 O1W 65.49(12) 3_645 12_454
K1 K2 O2W 148.2(5) . .
O4W K2 O2W 112.2(2) . .
O3W K2 O2W 62.82(12) . .
O7 K2 O2W 53.18(11) 3_645 .
O1W K2 O2W 115.89(19) 12_454 .
K1 K2 O3W 53.1(4) . 12_454
O4W K2 O3W 148.1(2) . 12_454
O3W K2 O3W 82.83(16) . 12_454
O7 K2 O3W 76.79(13) 3_645 12_454
O1W K2 O3W 87.16(14) 12_454 12_454
O2W K2 O3W 95.14(14) . 12_454
K1 K2 O4W 49.3(4) . 12_454
O4W K2 O4W 75.80(14) . 12_454
O3W K2 O4W 65.36(13) . 12_454
O7 K2 O4W 151.1(2) 3_645 12_454
O1W K2 O4W 114.25(18) 12_454 12_454
O2W K2 O4W 128.01(17) . 12_454
O3W K2 O4W 74.35(14) 12_454 12_454
K1 K2 O5 157.3(5) . 5_655
O4W K2 O5 67.70(13) . 5_655
O3W K2 O5 92.73(16) . 5_655
O7 K2 O5 71.19(14) 3_645 5_655
O1W K2 O5 93.92(16) 12_454 5_655
O2W K2 O5 52.37(10) . 5_655
O3W K2 O5 144.08(18) 12_454 5_655
O4W K2 O5 135.47(16) 12_454 5_655
K1 K2 K1 135.5(5) . 11_544
O4W K2 K1 54.91(10) . 11_544
O3W K2 K1 51.15(10) . 11_544
O7 K2 K1 111.93(19) 3_645 11_544
O1W K2 K1 138.57(19) 12_454 11_544
O2W K2 K1 63.43(11) . 11_544
O3W K2 K1 133.84(17) 12_454 11_544
O4W K2 K1 87.43(12) 12_454 11_544
O5 K2 K1 50.92(9) 5_655 11_544
K1 K2 K2 22.7(4) . 12_454
O4W K2 K2 107.2(2) . 12_454
O3W K2 K2 84.81(11) . 12_454
O7 K2 K2 114.62(13) 3_645 12_454
O1W K2 K2 89.28(19) 12_454 12_454
O2W K2 K2 130.08(12) . 12_454
O3W K2 K2 40.89(8) 12_454 12_454
O4W K2 K2 38.76(10) 12_454 12_454
O5 K2 K2 174.16(15) 5_655 12_454
K1 K2 K2 124.10(14) 11_544 12_454
K1 K2 K2 130.8(4) . 11_544
O4W K2 K2 53.46(7) . 11_544
O3W K2 K2 49.20(13) . 11_544
O7 K2 K2 116.4(2) 3_645 11_544
O1W K2 K2 140.83(15) 12_454 11_544
O2W K2 K2 67.05(16) . 11_544
O3W K2 K2 132.00(16) 12_454 11_544
O4W K2 K2 82.71(10) 12_454 11_544
O5 K2 K2 55.36(12) 5_655 11_544
K1 K2 K2 4.73(8) 11_544 11_544
K2 K2 K2 119.57(9) 12_454 11_544
K1 K2 H2WA 138.7(8) . .
O4W K2 H2WA 123.2(7) . .
O3W K2 H2WA 74.5(7) . .
O7 K2 H2WA 38.3(7) 3_645 .
O1W K2 H2WA 102.6(7) 12_454 .
O2W K2 H2WA 15.3(7) . .
O3W K2 H2WA 87.0(6) 12_454 .
O4W K2 H2WA 137.2(6) 12_454 .
O5 K2 H2WA 57.7(6) 5_655 .
K1 K2 H2WA 78.2(7) 11_544 .
K2 K2 H2WA 126.3(6) 12_454 .
K2 K2 H2WA 82.0(7) 11_544 .
K1 K2 H3WB 109.4(9) . .
O4W K2 H3WB 107.3(8) . .
O3W K2 H3WB 13.6(7) . .
O7 K2 H3WB 96.4(8) 3_645 .
O1W K2 H3WB 157.7(8) 12_454 .
O2W K2 H3WB 53.3(7) . .
O3W K2 H3WB 75.5(7) 12_454 .
O4W K2 H3WB 74.9(7) 12_454 .
O5 K2 H3WB 92.1(7) 5_655 .
K1 K2 H3WB 58.7(7) 11_544 .
K2 K2 H3WB 86.7(7) 12_454 .
K2 K2 H3WB 57.9(7) 11_544 .
H2WA K2 H3WB 63.1(10) . .
K1 K2 H4WB 86.1(8) . .
O4W K2 H4WB 13.7(7) . .
O3W K2 H4WB 91.9(7) . .
O7 K2 H4WB 145.3(7) 3_645 .
O1W K2 H4WB 96.9(7) 12_454 .
O2W K2 H4WB 122.4(7) . .
O3W K2 H4WB 134.4(7) 12_454 .
O4W K2 H4WB 62.6(7) 12_454 .
O5 K2 H4WB 81.1(7) 5_655 .
K1 K2 H4WB 60.9(7) 11_544 .
K2 K2 H4WB 93.6(7) 12_454 .
K2 K2 H4WB 58.3(7) 11_544 .
H2WA K2 H4WB 135.1(10) . .
H3WB K2 H4WB 105.3(10) . .

loop_
_geom_bond_atom_site_label_1
_geom_bond_atom_site_label_2
_geom_bond_distance
_geom_bond_site_symmetry_2
Co1 O6 2.0660(13) 10_554
Co1 O2 2.0784(14) 7_566
Co1 O1 2.0852(13) .
Co1 O4 2.1009(13) .
Co1 O1 2.1009(12) 10_554
Co1 O1 2.1046(13) 7_566
C1 O1 1.416(2) .
C1 C3 1.542(3) .
C1 C5 1.546(3) .
C1 C2 1.562(3) .
O1 Co1 2.1008(12) 10_554
O1 Co1 2.1046(13) 16_545
C2 O3 1.249(2) .
C2 O2 1.263(2) .
O2 Co1 2.0784(14) 16_545
C3 C4 1.515(3) .
C3 H3A 1.03(3) .
C3 H3B 0.98(3) .
C4 O5 1.255(2) .
C4 O4 1.273(2) .
O5 Co2 2.0928(14) .
O5 K1 2.8987(16) 15
O5 K2 3.365(6) 5_655
C5 C6 1.526(3) .
C5 H5A 0.97(3) .
C5 H5B 0.96(3) .
C6 O7 1.253(2) .
C6 O6 1.275(2) .
O6 Co1 2.0659(13) 10_554
O7 K2 2.816(6) 4_564
O7 K1 3.1586(19) 4_564
Co2 O2W 2.0506(15) .
Co2 O2W 2.0506(15) 5_655
Co2 O5 2.0928(14) 5_655
Co2 O1W 2.1310(14) .
Co2 O1W 2.1311(14) 5_655
Co2 K1 3.7070(7) 15
Co2 K1 3.7070(7) 11_544
O1W K1 2.8160(16) 11_544
O1W K2 2.993(5) 11_544
O1W H1WA 0.86(3) .
O1W H1WB 0.86(3) .
O2W K2 3.019(6) .
O2W K1 3.3767(18) 11_544
O2W H2WA 0.81(3) .
O2W H2WB 0.71(3) .
O3W K2 2.639(5) .
O3W K1 2.682(2) 11_544
O3W K1 2.926(2) .
O3W K2 3.052(6) 11_544
O3W H3WA 0.87(4) .
O3W H3WB 0.72(4) .
O4W K2 2.526(5) .
O4W K1 2.7216(19) .
O4W K1 2.8246(19) 11_544
O4W K2 3.242(6) 11_544
O4W H4WA 0.88(3) .
O4W H4WB 0.75(4) .
K1 K2 0.721(5) .
K1 O3W 2.682(2) 12_454
K1 O1W 2.8160(16) 12_454
K1 O4W 2.8247(19) 12_454
K1 O5 2.8987(16) 8_545
K1 O7 3.1586(19) 3_645
K1 O2W 3.3767(18) 12_454
K1 K2 3.378(5) 12_454
K1 Co2 3.7071(7) 12_454
K1 K1 3.9244(6) 11_544
K1 H4WB 2.95(3) .
K2 O7 2.816(6) 3_645
K2 O1W 2.993(5) 12_454
K2 O3W 3.052(6) 12_454
K2 O4W 3.242(6) 12_454
K2 O5 3.365(6) 5_655
K2 K1 3.378(5) 11_544
K2 H2WA 2.77(3) .
K2 H3WB 2.92(4) .
K2 H4WB 2.91(3) .

loop_
_geom_hbond_atom_site_label_D
_geom_hbond_atom_site_label_H
_geom_hbond_atom_site_label_A
_geom_hbond_distance_DH
_geom_hbond_distance_HA
_geom_hbond_distance_DA
_geom_hbond_angle_DHA
_geom_hbond_site_symmetry_A
O1W H1WA O7 0.86(3) 2.02(3) 2.837(2) 158(3) 7_565
O1W H1WB O6 0.86(3) 1.90(3) 2.751(2) 170(3) 10_554
O2W H2WB O4 0.71(3) 2.02(3) 2.683(2) 156(3) .
O2W H2WA O7 0.81(3) 1.83(3) 2.618(2) 164(3) 3_645
O3W H3WA O3 0.87(4) 1.97(4) 2.829(2) 172(3) 6_455
O3W H3WB O2W 0.72(4) 2.67(4) 2.967(2) 108(3) .
O4W H4WA O3 0.88(3) 1.94(4) 2.794(2) 162(3) 5_655
O4W H4WB O3 0.75(4) 2.23(4) 2.974(2) 172(3) 8_545

loop_
_geom_torsion_atom_site_label_1
_geom_torsion_atom_site_label_2
_geom_torsion_atom_site_label_3
_geom_torsion_atom_site_label_4
_geom_torsion
_geom_torsion_site_symmetry_1
_geom_torsion_site_symmetry_4
C3 C1 O1 Co1 28.83(18) . .
C5 C1 O1 Co1 149.52(11) . .
C2 C1 O1 Co1 -90.92(15) . .
C3 C1 O1 Co1 -102.53(15) . 10_554
C5 C1 O1 Co1 18.16(19) . 10_554
C2 C1 O1 Co1 137.72(12) . 10_554
C3 C1 O1 Co1 142.04(12) . 16_545
C5 C1 O1 Co1 -97.26(14) . 16_545
C2 C1 O1 Co1 22.30(16) . 16_545
O1 C1 C2 O3 165.79(16) . .
C3 C1 C2 O3 43.6(2) . .
C5 C1 C2 O3 -74.4(2) . .
O1 C1 C2 O2 -11.7(2) . .
C3 C1 C2 O2 -133.92(17) . .
C5 C1 C2 O2 108.13(18) . .
O3 C2 O2 Co1 177.47(15) . 16_545
C1 C2 O2 Co1 -5.2(2) . 16_545
O1 C1 C3 C4 -70.05(19) . .
C5 C1 C3 C4 168.81(15) . .
C2 C1 C3 C4 50.7(2) . .
C1 C3 C4 O5 -146.22(17) . .
C1 C3 C4 O4 36.0(2) . .
O5 C4 O4 Co1 -145.06(15) . .
C3 C4 O4 Co1 32.5(2) . .
O4 C4 O5 Co2 47.5(2) . .
C3 C4 O5 Co2 -130.12(15) . .
O4 C4 O5 K1 -89.9(2) . 15
C3 C4 O5 K1 92.5(2) . 15
O4 C4 O5 K2 -175.53(16) . 5_655
C3 C4 O5 K2 6.9(2) . 5_655
O1 C1 C5 C6 -68.97(19) . .
C3 C1 C5 C6 53.67(19) . .
C2 C1 C5 C6 171.12(15) . .
C1 C5 C6 O7 -116.0(2) . .
C1 C5 C6 O6 61.2(2) . .
O7 C6 O6 Co1 179.44(15) . 10_554
C5 C6 O6 Co1 2.3(2) . 10_554
O6 C6 O7 K2 66.9(3) . 4_564
C5 C6 O7 K2 -116.0(2) . 4_564
O6 C6 O7 K1 63.2(2) . 4_564
C5 C6 O7 K1 -119.74(16) . 4_564
O3W K1 K2 O4W -164.96(8) 12_454 .
O1W K1 K2 O4W 92.21(19) 12_454 .
O4W K1 K2 O4W -63.4(4) 12_454 .
O5 K1 K2 O4W 33.7(7) 8_545 .
O3W K1 K2 O4W -97.6(3) . .
O7 K1 K2 O4W 142.8(4) 3_645 .
O2W K1 K2 O4W 127.6(5) 12_454 .
K2 K1 K2 O4W -115.9(8) 12_454 .
Co2 K1 K2 O4W 81.5(4) 12_454 .
K1 K1 K2 O4W -46.8(4) 11_544 .
O3W K1 K2 O3W -67.4(4) 12_454 .
O4W K1 K2 O3W 97.6(3) . .
O1W K1 K2 O3W -170.22(18) 12_454 .
O4W K1 K2 O3W 34.2(4) 12_454 .
O5 K1 K2 O3W 131.2(4) 8_545 .
O7 K1 K2 O3W -119.6(4) 3_645 .
O2W K1 K2 O3W -134.8(5) 12_454 .
K2 K1 K2 O3W -18.3(11) 12_454 .
Co2 K1 K2 O3W 179.11(13) 12_454 .
K1 K1 K2 O3W 50.8(5) 11_544 .
O3W K1 K2 O7 52.2(4) 12_454 3_645
O4W K1 K2 O7 -142.8(4) . 3_645
O1W K1 K2 O7 -50.6(3) 12_454 3_645
O4W K1 K2 O7 153.82(14) 12_454 3_645
O5 K1 K2 O7 -109.1(5) 8_545 3_645
O3W K1 K2 O7 119.6(4) . 3_645
O2W K1 K2 O7 -15.2(9) 12_454 3_645
K2 K1 K2 O7 101.3(8) 12_454 3_645
Co2 K1 K2 O7 -61.3(5) 12_454 3_645
K1 K1 K2 O7 170.4(8) 11_544 3_645
O3W K1 K2 O1W 102.8(2) 12_454 12_454
O4W K1 K2 O1W -92.21(19) . 12_454
O4W K1 K2 O1W -155.6(3) 12_454 12_454
O5 K1 K2 O1W -58.6(5) 8_545 12_454
O3W K1 K2 O1W 170.22(18) . 12_454
O7 K1 K2 O1W 50.6(3) 3_645 12_454
O2W K1 K2 O1W 35.4(5) 12_454 12_454
K2 K1 K2 O1W 151.9(9) 12_454 12_454
Co2 K1 K2 O1W -10.7(3) 12_454 12_454
K1 K1 K2 O1W -139.0(5) 11_544 12_454
O3W K1 K2 O2W -2.7(11) 12_454 .
O4W K1 K2 O2W 162.2(10) . .
O1W K1 K2 O2W -105.6(9) 12_454 .
O4W K1 K2 O2W 98.8(8) 12_454 .
O5 K1 K2 O2W -164.1(4) 8_545 .
O3W K1 K2 O2W 64.7(8) . .
O7 K1 K2 O2W -55.0(7) 3_645 .
O2W K1 K2 O2W -70.1(12) 12_454 .
K2 K1 K2 O2W 46.4(15) 12_454 .
Co2 K1 K2 O2W -116.2(8) 12_454 .
K1 K1 K2 O2W 115.4(12) 11_544 .
O4W K1 K2 O3W 164.96(8) . 12_454
O1W K1 K2 O3W -102.8(2) 12_454 12_454
O4W K1 K2 O3W 101.6(3) 12_454 12_454
O5 K1 K2 O3W -161.4(7) 8_545 12_454
O3W K1 K2 O3W 67.4(4) . 12_454
O7 K1 K2 O3W -52.2(4) 3_645 12_454
O2W K1 K2 O3W -67.4(5) 12_454 12_454
K2 K1 K2 O3W 49.1(8) 12_454 12_454
Co2 K1 K2 O3W -113.5(5) 12_454 12_454
K1 K1 K2 O3W 118.2(5) 11_544 12_454
O3W K1 K2 O4W -101.6(3) 12_454 12_454
O4W K1 K2 O4W 63.4(4) . 12_454
O1W K1 K2 O4W 155.6(3) 12_454 12_454
O5 K1 K2 O4W 97.0(6) 8_545 12_454
O3W K1 K2 O4W -34.2(4) . 12_454
O7 K1 K2 O4W -153.82(14) 3_645 12_454
O2W K1 K2 O4W -169.0(8) 12_454 12_454
K2 K1 K2 O4W -52.5(7) 12_454 12_454
Co2 K1 K2 O4W 144.9(5) 12_454 12_454
K1 K1 K2 O4W 16.6(8) 11_544 12_454
O3W K1 K2 O5 146.1(10) 12_454 5_655
O4W K1 K2 O5 -49.0(11) . 5_655
O1W K1 K2 O5 43.2(12) 12_454 5_655
O4W K1 K2 O5 -112.4(11) 12_454 5_655
O5 K1 K2 O5 -15.3(17) 8_545 5_655
O3W K1 K2 O5 -146.5(14) . 5_655
O7 K1 K2 O5 93.8(13) 3_645 5_655
O2W K1 K2 O5 78.7(14) 12_454 5_655
K2 K1 K2 O5 -164.8(6) 12_454 5_655
Co2 K1 K2 O5 32.6(15) 12_454 5_655
K1 K1 K2 O5 -95.8(13) 11_544 5_655
O3W K1 K2 K1 -118.2(5) 12_454 11_544
O4W K1 K2 K1 46.8(4) . 11_544
O1W K1 K2 K1 139.0(5) 12_454 11_544
O4W K1 K2 K1 -16.6(8) 12_454 11_544
O5 K1 K2 K1 80.5(8) 8_545 11_544
O3W K1 K2 K1 -50.8(5) . 11_544
O7 K1 K2 K1 -170.4(8) 3_645 11_544
O2W K1 K2 K1 174.45(8) 12_454 11_544
K2 K1 K2 K1 -69.0(12) 12_454 11_544
Co2 K1 K2 K1 128.3(4) 12_454 11_544
O3W K1 K2 K2 -49.1(8) 12_454 12_454
O4W K1 K2 K2 115.9(8) . 12_454
O1W K1 K2 K2 -151.9(9) 12_454 12_454
O4W K1 K2 K2 52.5(7) 12_454 12_454
O5 K1 K2 K2 149.5(13) 8_545 12_454
O3W K1 K2 K2 18.3(11) . 12_454
O7 K1 K2 K2 -101.3(8) 3_645 12_454
O2W K1 K2 K2 -116.5(13) 12_454 12_454
Co2 K1 K2 K2 -162.6(12) 12_454 12_454
K1 K1 K2 K2 69.0(12) 11_544 12_454
O3W K1 K2 K2 -117.2(3) 12_454 11_544
O4W K1 K2 K2 47.7(3) . 11_544
O1W K1 K2 K2 140.0(4) 12_454 11_544
O4W K1 K2 K2 -15.6(6) 12_454 11_544
O5 K1 K2 K2 81.4(8) 8_545 11_544
O3W K1 K2 K2 -49.8(4) . 11_544
O7 K1 K2 K2 -169.4(7) 3_645 11_544
O2W K1 K2 K2 175.4(2) 12_454 11_544
K2 K1 K2 K2 -68.1(11) 12_454 11_544
Co2 K1 K2 K2 129.3(4) 12_454 11_544
K1 K1 K2 K2 0.94(15) 11_544 11_544
